data_7717323
loop_
_publ_author_name
'Hladik, Michael'
'Penz, Armin'
'Purtscher, Felix R. S.'
'Hofer, Thomas S.'
'Heymann, Gunter'
'Weil, Matthias'

_publ_section_title
;
 High-pressure synthesis and crystal structure analysis of
 PbTeO<sub>4</sub>, a UV transparent material.
;
_journal_issue 48
_journal_name_full 'Dalton transactions (Cambridge, England : 2003)'
_journal_page_first 19214
_journal_page_last 19225
_journal_paper_doi 10.1039/d4dt02697g
_journal_volume 53
_journal_year 2024
_chemical_formula_sum 'O4 Pb Te'
_chemical_formula_weight 398.79
_space_group_crystal_system monoclinic
_space_group_IT_number 15
_space_group_name_Hall '-I 2ya'
_space_group_name_H-M_alt 'I 1 2/a 1'
_audit_creation_method SHELXL-2018/3
_audit_update_record
;
2024-08-29 deposited with the CCDC.	2024-10-31 downloaded from the CCDC.
;
_cell_angle_alpha 90
_cell_angle_beta 99.603(3)
_cell_angle_gamma 90
_cell_formula_units_Z 4
_cell_length_a 5.4142(4)
_cell_length_b 4.9471(4)
_cell_length_c 12.0437(11)
_cell_measurement_reflns_used 2157
_cell_measurement_temperature 295(2)
_cell_measurement_theta_max 38.261
_cell_measurement_theta_min 3.431
_cell_volume 318.07(5)
_computing_cell_refinement 'SAINT (Bruker, 2015)'
_computing_data_collection 'APEX-2 (Bruker, 2015)'
_computing_data_reduction 'SAINT (Bruker, 2015)'
_computing_molecular_graphics 'ATOMS (Dowty, 2006)'
_computing_publication_material 'SHELXL-2018/3 (Sheldrick, 2015b)'
_computing_structure_refinement 'SHELXL-2018/3 (Sheldrick, 2015b)'
_computing_structure_solution 'SHELXT 2014/5 (Sheldrick, 2015a)'
_diffrn_ambient_temperature 295(2)
_diffrn_measured_fraction_theta_full 1.000
_diffrn_measured_fraction_theta_max 0.993
_diffrn_measurement_device_type 'Bruker APEX-II CCD'
_diffrn_measurement_method \w-scans
_diffrn_radiation_type MoK\a
_diffrn_radiation_wavelength 0.71073
_diffrn_reflns_av_R_equivalents 0.0556
_diffrn_reflns_av_unetI/netI 0.0329
_diffrn_reflns_Laue_measured_fraction_full 1.000
_diffrn_reflns_Laue_measured_fraction_max 0.993
_diffrn_reflns_limit_h_max 10
_diffrn_reflns_limit_h_min -10
_diffrn_reflns_limit_k_max 9
_diffrn_reflns_limit_k_min -9
_diffrn_reflns_limit_l_max 22
_diffrn_reflns_limit_l_min -22
_diffrn_reflns_number 10641
_diffrn_reflns_point_group_measured_fraction_full 1.000
_diffrn_reflns_point_group_measured_fraction_max 0.993
_diffrn_reflns_theta_full 25.242
_diffrn_reflns_theta_max 42.571
_diffrn_reflns_theta_min 3.431
_exptl_absorpt_coefficient_mu 61.861
_exptl_absorpt_correction_T_max 0.7483
_exptl_absorpt_correction_T_min 0.4690
_exptl_absorpt_correction_type multi-scan
_exptl_absorpt_process_details '(SADABS; Krause et al., 2015)'
_exptl_crystal_colour light-yellow
_exptl_crystal_density_diffrn 8.328
_exptl_crystal_description plate
_exptl_crystal_F_000 664
_exptl_crystal_size_max 0.030
_exptl_crystal_size_mid 0.020
_exptl_crystal_size_min 0.005
_refine_diff_density_max 1.622
_refine_diff_density_min -2.432
_refine_diff_density_rms 0.431
_refine_ls_extinction_coef 0.00255(9)
_refine_ls_extinction_expression Fc^*^=kFc[1+0.001xFc^2^\l^3^/sin(2\q)]^-1/4^
_refine_ls_extinction_method 'SHELXL-2018/3 (Sheldrick, 2015b)'
_refine_ls_goodness_of_fit_ref 1.051
_refine_ls_hydrogen_treatment undef
_refine_ls_matrix_type full
_refine_ls_number_parameters 31
_refine_ls_number_reflns 1146
_refine_ls_number_restraints 0
_refine_ls_restrained_S_all 1.051
_refine_ls_R_factor_all 0.0484
_refine_ls_R_factor_gt 0.0259
_refine_ls_shift/su_max 0.000
_refine_ls_shift/su_mean 0.000
_refine_ls_structure_factor_coef Fsqd
_refine_ls_weighting_details 'w=1/[\s^2^(Fo^2^)+1.3784P] where P=(Fo^2^+2Fc^2^)/3'
_refine_ls_weighting_scheme calc
_refine_ls_wR_factor_gt 0.0349
_refine_ls_wR_factor_ref 0.0392
_reflns_Friedel_coverage 0.000
_reflns_number_gt 831
_reflns_number_total 1146
_reflns_threshold_expression 'I > 2\s(I)'
_cod_data_source_file d4dt02697g2.cif
_cod_data_source_block PbTeO4
_cod_depositor_comments 'Adding full bibliography for 7717323.cif.'
_cod_original_sg_symbol_H-M 'I 2/a'
_cod_database_code 7717323
_shelx_shelxl_version_number 2018/3
_shelx_space_group_comment
;
The symmetry employed for this shelxl refinement is uniquely defined
by the following loop, which should always be used as a source of
symmetry information in preference to the above space-group names.
They are only intended as comments.
;
_shelx_estimated_absorpt_t_min 0.258
_shelx_estimated_absorpt_t_max 0.747

loop_
_space_group_symop_operation_xyz
'x, y, z'
'-x+1/2, y, -z'
'x+1/2, y+1/2, z+1/2'
'-x+1, y+1/2, -z+1/2'
'-x, -y, -z'
'x-1/2, -y, z'
'-x+1/2, -y+1/2, -z+1/2'
'x, -y+1/2, z+1/2'

loop_
_atom_site_label
_atom_site_type_symbol
_atom_site_fract_x
_atom_site_fract_y
_atom_site_fract_z
_atom_site_U_iso_or_equiv
_atom_site_adp_type
_atom_site_occupancy
_atom_site_site_symmetry_order
_atom_site_calc_flag
_atom_site_refinement_flags_posn
_atom_site_refinement_flags_adp
_atom_site_refinement_flags_occupancy
_atom_site_disorder_assembly
_atom_site_disorder_group
Pb1 Pb 0.750000 0.24139(4) 0.500000 0.00978(6) Uani 1 2 d S T P . .
Te1 Te 0.250000 0.250000 0.750000 0.00325(5) Uani 1 2 d S . P . .
O1 O 0.3358(5) 0.1178(5) -0.1034(2) 0.0078(5) Uani 1 1 d . . . . .
O2 O 0.5227(5) 0.0504(5) -0.3028(2) 0.0071(5) Uani 1 1 d . . . . .

loop_
_atom_site_aniso_label
_atom_site_aniso_U_11
_atom_site_aniso_U_22
_atom_site_aniso_U_33
_atom_site_aniso_U_23
_atom_site_aniso_U_13
_atom_site_aniso_U_12
Pb1 0.01092(9) 0.00753(8) 0.01028(10) 0.000 0.00001(6) 0.000
Te1 0.00335(11) 0.00348(10) 0.00283(11) 0.00004(9) 0.00020(8) -0.00002(9)
O1 0.0104(12) 0.0085(10) 0.0039(11) 0.0029(8) -0.0002(9) -0.0012(8)
O2 0.0083(12) 0.0057(9) 0.0079(12) 0.0019(8) 0.0034(9) 0.0030(8)

loop_
_atom_type_symbol
_atom_type_description
_atom_type_scat_dispersion_real
_atom_type_scat_dispersion_imag
_atom_type_scat_source
O O 0.0106 0.0060 'International Tables Vol C Tables 4.2.6.8 and 6.1.1.4'
Pb Pb -3.3944 10.1111 'International Tables Vol C Tables 4.2.6.8 and 6.1.1.4'
Te Te -0.5308 1.6751 'International Tables Vol C Tables 4.2.6.8 and 6.1.1.4'

loop_
_geom_angle_atom_site_label_1
_geom_angle_atom_site_label_2
_geom_angle_atom_site_label_3
_geom_angle
_geom_angle_site_symmetry_1
_geom_angle_site_symmetry_3
_geom_angle_publ_flag
O1 Pb1 O1 73.87(14) 4 3 ?
O1 Pb1 O1 75.58(7) 4 7_655 ?
O1 Pb1 O1 78.42(10) 3 7_655 ?
O1 Pb1 O1 78.42(10) 4 8 ?
O1 Pb1 O1 75.58(7) 3 8 ?
O1 Pb1 O1 147.33(11) 7_655 8 ?
O1 Pb1 O2 134.63(8) 4 5_655 ?
O1 Pb1 O2 94.49(8) 3 5_655 ?
O1 Pb1 O2 146.15(8) 7_655 5_655 ?
O1 Pb1 O2 56.24(8) 8 5_655 ?
O1 Pb1 O2 94.49(8) 4 6_656 ?
O1 Pb1 O2 134.63(8) 3 6_656 ?
O1 Pb1 O2 56.24(8) 7_655 6_656 ?
O1 Pb1 O2 146.15(9) 8 6_656 ?
O2 Pb1 O2 121.53(9) 5_655 6_656 ?
O1 Pb1 O2 144.94(8) 4 2_655 ?
O1 Pb1 O2 71.59(8) 3 2_655 ?
O1 Pb1 O2 91.72(8) 7_655 2_655 ?
O1 Pb1 O2 98.44(8) 8 2_655 ?
O2 Pb1 O2 55.01(5) 5_655 2_655 ?
O2 Pb1 O2 105.44(7) 6_656 2_655 ?
O1 Pb1 O2 71.59(8) 4 1_556 ?
O1 Pb1 O2 144.94(8) 3 1_556 ?
O1 Pb1 O2 98.44(8) 7_655 1_556 ?
O1 Pb1 O2 91.72(8) 8 1_556 ?
O2 Pb1 O2 105.44(7) 5_655 1_556 ?
O2 Pb1 O2 55.01(5) 6_656 1_556 ?
O2 Pb1 O2 143.34(9) 2_655 1_556 ?
O1 Pb1 O1 167.47(5) 4 3_545 ?
O1 Pb1 O1 118.66(11) 3 3_545 ?
O1 Pb1 O1 105.83(6) 7_655 3_545 ?
O1 Pb1 O1 103.86(8) 8 3_545 ?
O2 Pb1 O1 48.74(6) 5_655 3_545 ?
O2 Pb1 O1 76.70(7) 6_656 3_545 ?
O2 Pb1 O1 47.44(7) 2_655 3_545 ?
O2 Pb1 O1 95.95(6) 1_556 3_545 ?
O1 Pb1 O1 118.66(11) 4 4_545 ?
O1 Pb1 O1 167.47(5) 3 4_545 ?
O1 Pb1 O1 103.86(8) 7_655 4_545 ?
O1 Pb1 O1 105.83(6) 8 4_545 ?
O2 Pb1 O1 76.70(7) 5_655 4_545 ?
O2 Pb1 O1 48.74(6) 6_656 4_545 ?
O2 Pb1 O1 95.95(6) 2_655 4_545 ?
O2 Pb1 O1 47.44(7) 1_556 4_545 ?
O1 Pb1 O1 48.81(9) 3_545 4_545 ?
O1 Pb1 Pb1 108.21(7) 4 5_656 ?
O1 Pb1 Pb1 138.18(7) 3 5_656 ?
O1 Pb1 Pb1 143.34(6) 7_655 5_656 ?
O1 Pb1 Pb1 64.53(6) 8 5_656 ?
O2 Pb1 Pb1 53.33(5) 5_655 5_656 ?
O2 Pb1 Pb1 87.19(5) 6_656 5_656 ?
O2 Pb1 Pb1 101.42(5) 2_655 5_656 ?
O2 Pb1 Pb1 52.11(5) 1_556 5_656 ?
O1 Pb1 Pb1 63.02(5) 3_545 5_656 ?
O1 Pb1 Pb1 41.30(5) 4_545 5_656 ?
O1 Pb1 Pb1 138.18(7) 4 5_756 ?
O1 Pb1 Pb1 108.21(7) 3 5_756 ?
O1 Pb1 Pb1 64.53(6) 7_655 5_756 ?
O1 Pb1 Pb1 143.34(6) 8 5_756 ?
O2 Pb1 Pb1 87.19(5) 5_655 5_756 ?
O2 Pb1 Pb1 53.33(5) 6_656 5_756 ?
O2 Pb1 Pb1 52.11(5) 2_655 5_756 ?
O2 Pb1 Pb1 101.42(5) 1_556 5_756 ?
O1 Pb1 Pb1 41.30(5) 3_545 5_756 ?
O1 Pb1 Pb1 63.02(5) 4_545 5_756 ?
Pb1 Pb1 Pb1 97.158(11) 5_656 5_756 ?
O1 Te1 O1 180.0 7 1_556 ?
O1 Te1 O2 85.15(12) 7 6_556 ?
O1 Te1 O2 94.85(12) 1_556 6_556 ?
O1 Te1 O2 94.85(12) 7 4 ?
O1 Te1 O2 85.15(12) 1_556 4 ?
O2 Te1 O2 180.00(9) 6_556 4 ?
O1 Te1 O2 92.75(12) 7 7 ?
O1 Te1 O2 87.25(12) 1_556 7 ?
O2 Te1 O2 91.19(6) 6_556 7 ?
O2 Te1 O2 88.81(6) 4 7 ?
O1 Te1 O2 87.25(12) 7 1_556 ?
O1 Te1 O2 92.75(12) 1_556 1_556 ?
O2 Te1 O2 88.81(6) 6_556 1_556 ?
O2 Te1 O2 91.19(6) 4 1_556 ?
O2 Te1 O2 180.00(16) 7 1_556 ?
O1 Te1 Pb1 37.00(8) 7 1_455 ?
O1 Te1 Pb1 143.00(8) 1_556 1_455 ?
O2 Te1 Pb1 52.74(8) 6_556 1_455 ?
O2 Te1 Pb1 127.26(8) 4 1_455 ?
O2 Te1 Pb1 77.40(8) 7 1_455 ?
O2 Te1 Pb1 102.60(8) 1_556 1_455 ?
O1 Te1 Pb1 143.00(8) 7 7_656 ?
O1 Te1 Pb1 37.00(8) 1_556 7_656 ?
O2 Te1 Pb1 127.26(8) 6_556 7_656 ?
O2 Te1 Pb1 52.74(8) 4 7_656 ?
O2 Te1 Pb1 102.60(8) 7 7_656 ?
O2 Te1 Pb1 77.40(8) 1_556 7_656 ?
Pb1 Te1 Pb1 180.0 1_455 7_656 ?
O1 Te1 Pb1 118.91(8) 7 3_455 ?
O1 Te1 Pb1 61.09(8) 1_556 3_455 ?
O2 Te1 Pb1 130.17(8) 6_556 3_455 ?
O2 Te1 Pb1 49.83(8) 4 3_455 ?
O2 Te1 Pb1 48.41(8) 7 3_455 ?
O2 Te1 Pb1 131.59(8) 1_556 3_455 ?
Pb1 Te1 Pb1 123.072(5) 1_455 3_455 ?
Pb1 Te1 Pb1 56.928(5) 7_656 3_455 ?
O1 Te1 Pb1 61.09(8) 7 5_656 ?
O1 Te1 Pb1 118.91(8) 1_556 5_656 ?
O2 Te1 Pb1 49.83(8) 6_556 5_656 ?
O2 Te1 Pb1 130.17(8) 4 5_656 ?
O2 Te1 Pb1 131.59(8) 7 5_656 ?
O2 Te1 Pb1 48.41(8) 1_556 5_656 ?
Pb1 Te1 Pb1 56.928(5) 1_455 5_656 ?
Pb1 Te1 Pb1 123.072(5) 7_656 5_656 ?
Pb1 Te1 Pb1 180.0 3_455 5_656 ?
O1 Te1 Pb1 156.67(8) 7 3_445 ?
O1 Te1 Pb1 23.33(8) 1_556 3_445 ?
O2 Te1 Pb1 71.53(8) 6_556 3_445 ?
O2 Te1 Pb1 108.47(8) 4 3_445 ?
O2 Te1 Pb1 88.73(8) 7 3_445 ?
O2 Te1 Pb1 91.27(8) 1_556 3_445 ?
Pb1 Te1 Pb1 121.578(6) 1_455 3_445 ?
Pb1 Te1 Pb1 58.422(5) 7_656 3_445 ?
Pb1 Te1 Pb1 78.801(7) 3_455 3_445 ?
Pb1 Te1 Pb1 101.199(7) 5_656 3_445 ?
O1 Te1 Pb1 23.33(8) 7 5_666 ?
O1 Te1 Pb1 156.67(8) 1_556 5_666 ?
O2 Te1 Pb1 108.47(8) 6_556 5_666 ?
O2 Te1 Pb1 71.53(8) 4 5_666 ?
O2 Te1 Pb1 91.27(8) 7 5_666 ?
O2 Te1 Pb1 88.73(8) 1_556 5_666 ?
Pb1 Te1 Pb1 58.422(6) 1_455 5_666 ?
Pb1 Te1 Pb1 121.578(6) 7_656 5_666 ?
Pb1 Te1 Pb1 101.199(7) 3_455 5_666 ?
Pb1 Te1 Pb1 78.801(7) 5_656 5_666 ?
Pb1 Te1 Pb1 180.0 3_445 5_666 ?
Te1 O1 Pb1 138.15(13) 1_554 3_444 ?
Te1 O1 Pb1 116.01(12) 1_554 7_655 ?
Pb1 O1 Pb1 101.57(10) 3_444 7_655 ?
Te1 O1 Pb1 90.05(8) 1_554 3_454 ?
Pb1 O1 Pb1 118.66(10) 3_444 3_454 ?
Pb1 O1 Pb1 74.17(6) 7_655 3_454 ?
Te1 O1 Pb1 99.32(10) 1_554 7 ?
Pb1 O1 Pb1 73.08(7) 3_444 7 ?
Pb1 O1 Pb1 122.58(10) 7_655 7 ?
Pb1 O1 Pb1 61.46(5) 3_454 7 ?
Te1 O2 Te1 137.54(16) 4_545 1_554 ?
Te1 O2 Pb1 95.30(9) 4_545 5_655 ?
Te1 O2 Pb1 101.74(10) 1_554 5_655 ?
Te1 O2 Pb1 100.16(10) 4_545 1_554 ?
Te1 O2 Pb1 121.74(10) 1_554 1_554 ?
Pb1 O2 Pb1 74.56(7) 5_655 1_554 ?
Te1 O2 Pb1 79.01(9) 4_545 7_655 ?
Te1 O2 Pb1 72.17(8) 1_554 7_655 ?
Pb1 O2 Pb1 160.75(9) 5_655 7_655 ?
Pb1 O2 Pb1 124.41(8) 1_554 7_655 ?
Te1 O2 Pb1 157.27(12) 4_545 5_665 ?
Te1 O2 Pb1 64.38(6) 1_554 5_665 ?
Pb1 O2 Pb1 82.87(6) 5_655 5_665 ?
Pb1 O2 Pb1 57.42(4) 1_554 5_665 ?
Pb1 O2 Pb1 109.42(5) 7_655 5_665 ?
Te1 O2 Pb1 75.50(8) 4_545 3_444 ?
Te1 O2 Pb1 62.36(7) 1_554 3_444 ?
Pb1 O2 Pb1 107.61(7) 5_655 3_444 ?
Pb1 O2 Pb1 175.21(8) 1_554 3_444 ?
Pb1 O2 Pb1 53.21(4) 7_655 3_444 ?
Pb1 O2 Pb1 126.74(6) 5_665 3_444 ?
Te1 O2 Pb1 142.81(10) 4_545 1_454 ?
Te1 O2 Pb1 52.45(7) 1_554 1_454 ?
Pb1 O2 Pb1 52.38(4) 5_655 1_454 ?
Pb1 O2 Pb1 89.09(6) 1_554 1_454 ?
Pb1 O2 Pb1 124.62(7) 7_655 1_454 ?
Pb1 O2 Pb1 49.40(3) 5_665 1_454 ?
Pb1 O2 Pb1 95.60(5) 3_444 1_454 ?

loop_
_geom_bond_atom_site_label_1
_geom_bond_atom_site_label_2
_geom_bond_distance
_geom_bond_site_symmetry_2
_geom_bond_publ_flag
Pb1 O1 2.330(3) 4 ?
Pb1 O1 2.330(3) 3 ?
Pb1 O1 2.476(3) 7_655 ?
Pb1 O1 2.476(3) 8 ?
Pb1 O2 2.956(3) 5_655 ?
Pb1 O2 2.956(3) 6_656 ?
Pb1 O2 3.004(3) 2_655 ?
Pb1 O2 3.004(3) 1_556 ?
Pb1 O1 3.388(3) 3_545 ?
Pb1 O1 3.388(3) 4_545 ?
Pb1 Pb1 3.6101(3) 5_656 ?
Pb1 Pb1 3.6101(3) 5_756 ?
Te1 O1 1.867(3) 7 ?
Te1 O1 1.867(3) 1_556 ?
Te1 O2 1.966(2) 6_556 ?
Te1 O2 1.966(2) 4 ?
Te1 O2 1.968(3) 7 ?
Te1 O2 1.968(3) 1_556 ?
